data_7111811
loop_
_publ_author_name
'S. Gondzik'
'S. Schulz'
'D. Blaser'
'C. Wolper'

_publ_section_title
;
 Reaction of L2Zn2 with Ph2E2 -- synthesis of LZnEPh and reactions with
 oxygen and H-acidic substrates
;
_journal_name_full Chem.Commun.
_journal_page_first 1189
_journal_paper_doi 10.1039/c3cc48677j
_journal_volume 50
_journal_year 2014
_chemical_formula_moiety 'C50 H68 N4 O2 Zn2'
_chemical_formula_sum 'C50 H68 N4 O2 Zn2'
_chemical_formula_weight 887.82
_chemical_name_systematic
;
 ?
;
_space_group_crystal_system triclinic
_space_group_IT_number 2
_space_group_name_Hall '-P 1'
_space_group_name_H-M_alt 'P -1'
_symmetry_space_group_name_Hall '-P 1'
_symmetry_space_group_name_H-M 'P -1'
_atom_sites_solution_hydrogens geom
_atom_sites_solution_primary direct
_atom_sites_solution_secondary difmap
_audit_creation_method SHELXL-2013
_cell_angle_alpha 72.859(2)
_cell_angle_beta 73.051(2)
_cell_angle_gamma 61.825(2)
_cell_formula_units_Z 1
_cell_length_a 10.6645(7)
_cell_length_b 11.1272(7)
_cell_length_c 11.9910(8)
_cell_measurement_reflns_used 21401
_cell_measurement_temperature 170(1)
_cell_measurement_theta_max 29.17
_cell_measurement_theta_min 2.51
_cell_volume 1178.84(14)
_computing_cell_refinement 'BRUKER D8 KAPPA APEX 2 Vers. 3.0-2009'
_computing_data_collection 'BRUKER D8 KAPPA APEX 2 Vers. 3.0-2009'
_computing_data_reduction 'BRUKER D8 KAPPA APEX 2 Vers. 3.0-2009'
_computing_molecular_graphics 'BRUKER AXS SHELXTL Vers. 2008/4'
_computing_publication_material 'SHELXL-2013 (Sheldrick, 2013/4)'
_computing_structure_refinement 'SHELXL-2013 (Sheldrick, 2013/4)'
_computing_structure_solution 'BRUKER D8 KAPPA APEX 2 Vers. 3.0-2009'
_diffrn_ambient_temperature 170(1)
_diffrn_detector_area_resol_mean 512
_diffrn_measured_fraction_theta_full 0.985
_diffrn_measured_fraction_theta_max 0.980
_diffrn_measurement_device_type
; 
 Bruker D8 KAPPA series II with APEX II area detector system
;
_diffrn_measurement_method
;
 Data collection strategy APEX 2/COSMO
;
_diffrn_radiation_monochromator 'Triumph Goebel mirror'
_diffrn_radiation_type MoK\a
_diffrn_radiation_wavelength 0.71073
_diffrn_reflns_av_R_equivalents 0.0224
_diffrn_reflns_av_unetI/netI 0.0159
_diffrn_reflns_Laue_measured_fraction_full 0.985
_diffrn_reflns_Laue_measured_fraction_max 0.980
_diffrn_reflns_limit_h_max 13
_diffrn_reflns_limit_h_min -14
_diffrn_reflns_limit_k_max 15
_diffrn_reflns_limit_k_min -15
_diffrn_reflns_limit_l_max 16
_diffrn_reflns_limit_l_min -16
_diffrn_reflns_number 31017
_diffrn_reflns_point_group_measured_fraction_full 0.985
_diffrn_reflns_point_group_measured_fraction_max 0.980
_diffrn_reflns_theta_full 25.242
_diffrn_reflns_theta_max 29.223
_diffrn_reflns_theta_min 1.807
_diffrn_source 'sealed X-RAY tube'
_exptl_absorpt_coefficient_mu 1.059
_exptl_absorpt_correction_T_max 0.75
_exptl_absorpt_correction_T_min 0.57
_exptl_absorpt_correction_type multi-scan
_exptl_absorpt_process_details
; 
 BRUKER AXS SMART APEX 2 Vers. 3.0-2009
 R.H. Blessing, Acta Cryst. (1995) A51 33-38 
;
_exptl_crystal_colour colourless
_exptl_crystal_density_diffrn 1.251
_exptl_crystal_description block
_exptl_crystal_F_000 472
_exptl_crystal_size_max 0.330
_exptl_crystal_size_mid 0.280
_exptl_crystal_size_min 0.170
_refine_diff_density_max 1.896
_refine_diff_density_min -0.280
_refine_diff_density_rms 0.074
_refine_ls_extinction_method none
_refine_ls_goodness_of_fit_ref 1.050
_refine_ls_hydrogen_treatment constr
_refine_ls_matrix_type full
_refine_ls_number_parameters 262
_refine_ls_number_reflns 6280
_refine_ls_number_restraints 0
_refine_ls_restrained_S_all 1.050
_refine_ls_R_factor_all 0.0407
_refine_ls_R_factor_gt 0.0351
_refine_ls_shift/su_max 0.001
_refine_ls_shift/su_mean 0.000
_refine_ls_structure_factor_coef Fsqd
_refine_ls_weighting_details 'w=1/[\s^2^(Fo^2^)+(0.0656P)^2^+0.5796P] where P=(Fo^2^+2Fc^2^)/3'
_refine_ls_weighting_scheme calc
_refine_ls_wR_factor_gt 0.0985
_refine_ls_wR_factor_ref 0.1044
_reflns_Friedel_coverage 0.000
_reflns_number_gt 5662
_reflns_number_total 6280
_reflns_threshold_expression 'I > 2\s(I)'
_cod_data_source_file c3cc48677j.txt
_cod_data_source_block sg_473m
_cod_database_code 7111811
_shelx_space_group_comment
;
The symmetry employed for this shelxl refinement is uniquely defined
by the following loop, which should always be used as a source of
symmetry information in preference to the above space-group names.
They are only intended as comments.
;
_shelx_estimated_absorpt_t_min 0.721
_shelx_estimated_absorpt_t_max 0.841
_shelxl_version_number 2013-4

loop_
_space_group_symop_operation_xyz
'x, y, z'
'-x, -y, -z'

loop_
_atom_site_label
_atom_site_type_symbol
_atom_site_fract_x
_atom_site_fract_y
_atom_site_fract_z
_atom_site_U_iso_or_equiv
_atom_site_adp_type
_atom_site_occupancy
_atom_site_site_symmetry_order
_atom_site_calc_flag
_atom_site_refinement_flags_posn
_atom_site_refinement_flags_adp
Zn1 Zn 0.42580(2) 0.65075(2) 0.50047(2) 0.02285(7) Uani 1 1 d . .
N1 N 0.27349(15) 0.74109(14) 0.62811(12) 0.0231(3) Uani 1 1 d . .
N2 N 0.42372(15) 0.82043(14) 0.38433(12) 0.0237(3) Uani 1 1 d . .
O1 O 0.59728(13) 0.49044(12) 0.55232(11) 0.0267(2) Uani 1 1 d . .
C1 C 0.18128(17) 0.87293(16) 0.60366(14) 0.0230(3) Uani 1 1 d . .
C2 C 0.19426(18) 0.96233(16) 0.49401(15) 0.0257(3) Uani 1 1 d . .
H2 H 0.1122 1.0485 0.4833 0.031 Uiso 1 1 d R U
C3 C 0.31127(18) 0.94214(16) 0.39842(14) 0.0236(3) Uani 1 1 d . .
C4 C 0.05472(19) 0.93633(18) 0.69878(15) 0.0296(3) Uani 1 1 d . .
H4A H 0.0055 0.8750 0.7347 0.044 Uiso 1 1 d R U
H4B H -0.0132 1.0270 0.6632 0.044 Uiso 1 1 d R U
H4C H 0.0900 0.9480 0.7600 0.044 Uiso 1 1 d R U
C5 C 0.3073(2) 1.07195(17) 0.30795(16) 0.0311(3) Uani 1 1 d . .
H5A H 0.3927 1.0859 0.3042 0.047 Uiso 1 1 d R U
H5B H 0.2196 1.1524 0.3316 0.047 Uiso 1 1 d R U
H5C H 0.3070 1.0612 0.2298 0.047 Uiso 1 1 d R U
C6 C 0.54542(19) 0.82173(16) 0.29247(14) 0.0262(3) Uani 1 1 d . .
C7 C 0.5465(2) 0.82655(19) 0.17371(16) 0.0338(4) Uani 1 1 d . .
C8 C 0.6641(3) 0.8382(2) 0.08795(18) 0.0455(5) Uani 1 1 d . .
H8 H 0.6645 0.8448 0.0071 0.055 Uiso 1 1 d R U
C9 C 0.7793(3) 0.8404(2) 0.1163(2) 0.0472(6) Uani 1 1 d . .
C10 C 0.7788(2) 0.8285(2) 0.2345(2) 0.0412(5) Uani 1 1 d . .
H10 H 0.8592 0.8261 0.2558 0.049 Uiso 1 1 d R U
C11 C 0.6630(2) 0.81987(18) 0.32353(17) 0.0324(4) Uani 1 1 d . .
C12 C 0.4287(3) 0.8184(3) 0.13658(19) 0.0483(5) Uani 1 1 d . .
H12A H 0.4147 0.8754 0.0576 0.072 Uiso 1 1 d R U
H12B H 0.3385 0.8525 0.1936 0.072 Uiso 1 1 d R U
H12C H 0.4558 0.7218 0.1342 0.072 Uiso 1 1 d R U
C13 C 0.9039(3) 0.8545(3) 0.0208(3) 0.0727(10) Uani 1 1 d . .
H13A H 0.8718 0.9497 -0.0245 0.109 Uiso 1 1 d R U
H13B H 0.9356 0.7897 -0.0325 0.109 Uiso 1 1 d R U
H13C H 0.9845 0.8334 0.0578 0.109 Uiso 1 1 d R U
C14 C 0.6661(3) 0.8097(3) 0.4507(2) 0.0473(5) Uani 1 1 d . .
H14A H 0.5850 0.8904 0.4809 0.071 Uiso 1 1 d R U
H14B H 0.7574 0.8073 0.4556 0.071 Uiso 1 1 d R U
H14C H 0.6578 0.7247 0.4985 0.071 Uiso 1 1 d R U
C15 C 0.26117(17) 0.66753(16) 0.74832(14) 0.0248(3) Uani 1 1 d . .
C16 C 0.32181(19) 0.68289(19) 0.82985(16) 0.0310(3) Uani 1 1 d . .
C17 C 0.3118(2) 0.6074(2) 0.94542(17) 0.0404(5) Uani 1 1 d . .
H17 H 0.3536 0.6162 1.0009 0.048 Uiso 1 1 d R U
C18 C 0.2424(2) 0.5197(2) 0.98158(17) 0.0428(5) Uani 1 1 d . .
C19 C 0.1828(2) 0.5072(2) 0.89907(18) 0.0379(4) Uani 1 1 d . .
H19 H 0.1345 0.4481 0.9231 0.045 Uiso 1 1 d R U
C20 C 0.19188(19) 0.57909(17) 0.78163(15) 0.0295(3) Uani 1 1 d . .
C21 C 0.3955(2) 0.7792(2) 0.7938(2) 0.0410(4) Uani 1 1 d . .
H21A H 0.4431 0.7666 0.8577 0.061 Uiso 1 1 d R U
H21B H 0.3233 0.8755 0.7788 0.061 Uiso 1 1 d R U
H21C H 0.4677 0.7581 0.7215 0.061 Uiso 1 1 d R U
C22 C 0.2301(4) 0.4411(4) 1.1075(2) 0.0709(9) Uani 1 1 d . .
H22A H 0.3198 0.4092 1.1364 0.106 Uiso 1 1 d R U
H22B H 0.2136 0.3608 1.1098 0.106 Uiso 1 1 d R U
H22C H 0.1488 0.5020 1.1581 0.106 Uiso 1 1 d R U
C23 C 0.1285(2) 0.5619(2) 0.69406(18) 0.0376(4) Uani 1 1 d . .
H23A H 0.0526 0.6514 0.6660 0.056 Uiso 1 1 d R U
H23B H 0.0870 0.4946 0.7324 0.056 Uiso 1 1 d R U
H23C H 0.2045 0.5285 0.6266 0.056 Uiso 1 1 d R U
C24 C 0.6605(3) 0.4671(2) 0.6502(2) 0.0416(5) Uani 1 1 d . .
H24A H 0.5963 0.4484 0.7248 0.050 Uiso 1 1 d R U
H24B H 0.6690 0.5520 0.6501 0.050 Uiso 1 1 d R U
C25 C 0.8079(3) 0.3466(3) 0.6463(3) 0.0553(6) Uani 1 1 d . .
H25A H 0.8032 0.2667 0.6320 0.083 Uiso 1 1 d R U
H25B H 0.8392 0.3221 0.7222 0.083 Uiso 1 1 d R U
H25C H 0.8771 0.3728 0.5822 0.083 Uiso 1 1 d R U

loop_
_atom_site_aniso_label
_atom_site_aniso_U_11
_atom_site_aniso_U_22
_atom_site_aniso_U_33
_atom_site_aniso_U_23
_atom_site_aniso_U_13
_atom_site_aniso_U_12
Zn1 0.02501(11) 0.01506(10) 0.02131(10) -0.00317(7) 0.00044(7) -0.00553(7)
N1 0.0245(6) 0.0181(6) 0.0212(6) -0.0034(5) -0.0002(5) -0.0071(5)
N2 0.0265(6) 0.0187(6) 0.0212(6) -0.0029(5) 0.0001(5) -0.0089(5)
O1 0.0286(6) 0.0183(5) 0.0282(6) -0.0057(4) -0.0059(4) -0.0049(4)
C1 0.0210(7) 0.0210(7) 0.0235(7) -0.0061(5) -0.0018(5) -0.0062(6)
C2 0.0238(7) 0.0185(7) 0.0275(7) -0.0028(6) -0.0035(6) -0.0045(6)
C3 0.0277(8) 0.0185(7) 0.0225(7) -0.0019(5) -0.0051(6) -0.0088(6)
C4 0.0242(8) 0.0253(8) 0.0268(8) -0.0069(6) 0.0020(6) -0.0031(6)
C5 0.0358(9) 0.0200(7) 0.0274(8) 0.0009(6) -0.0021(7) -0.0088(7)
C6 0.0302(8) 0.0173(7) 0.0238(7) -0.0037(5) 0.0026(6) -0.0084(6)
C7 0.0455(10) 0.0257(8) 0.0235(7) -0.0033(6) 0.0016(7) -0.0147(7)
C8 0.0626(14) 0.0336(10) 0.0247(8) -0.0057(7) 0.0122(8) -0.0193(10)
C9 0.0445(11) 0.0267(9) 0.0467(11) -0.0051(8) 0.0197(9) -0.0130(8)
C10 0.0318(9) 0.0274(9) 0.0539(12) -0.0052(8) 0.0057(8) -0.0132(7)
C11 0.0328(9) 0.0235(8) 0.0357(9) -0.0057(7) 0.0010(7) -0.0118(7)
C12 0.0723(16) 0.0510(13) 0.0288(9) -0.0048(9) -0.0106(10) -0.0325(12)
C13 0.0582(16) 0.0532(15) 0.0676(18) -0.0054(13) 0.0329(14) -0.0210(13)
C14 0.0500(13) 0.0602(14) 0.0429(11) -0.0102(10) -0.0084(9) -0.0319(11)
C15 0.0237(7) 0.0188(7) 0.0218(7) -0.0038(5) 0.0004(5) -0.0035(6)
C16 0.0254(8) 0.0301(8) 0.0287(8) -0.0079(6) -0.0041(6) -0.0039(6)
C17 0.0326(9) 0.0444(11) 0.0269(8) -0.0061(8) -0.0069(7) -0.0019(8)
C18 0.0365(10) 0.0374(10) 0.0264(8) 0.0036(7) -0.0010(7) -0.0014(8)
C19 0.0365(10) 0.0244(8) 0.0340(9) 0.0002(7) 0.0060(7) -0.0083(7)
C20 0.0287(8) 0.0212(7) 0.0279(8) -0.0038(6) 0.0033(6) -0.0073(6)
C21 0.0388(10) 0.0455(11) 0.0438(11) -0.0141(9) -0.0083(8) -0.0182(9)
C22 0.0653(17) 0.0762(19) 0.0315(11) 0.0165(12) -0.0050(11) -0.0157(15)
C23 0.0408(10) 0.0374(10) 0.0381(10) -0.0104(8) 0.0034(8) -0.0233(8)
C24 0.0495(12) 0.0297(9) 0.0424(10) -0.0081(8) -0.0188(9) -0.0073(8)
C25 0.0453(13) 0.0503(13) 0.0618(15) -0.0083(11) -0.0257(11) -0.0055(11)

loop_
_atom_type_symbol
_atom_type_description
_atom_type_scat_dispersion_real
_atom_type_scat_dispersion_imag
_atom_type_scat_source
C C 0.0033 0.0016 'International Tables Vol C Tables 4.2.6.8 and 6.1.1.4'
H H 0.0000 0.0000 'International Tables Vol C Tables 4.2.6.8 and 6.1.1.4'
N N 0.0061 0.0033 'International Tables Vol C Tables 4.2.6.8 and 6.1.1.4'
Zn Zn 0.2839 1.4301 'International Tables Vol C Tables 4.2.6.8 and 6.1.1.4'
O O 0.0106 0.0060 'International Tables Vol C Tables 4.2.6.8 and 6.1.1.4'

loop_
_geom_angle_atom_site_label_1
_geom_angle_atom_site_label_2
_geom_angle_atom_site_label_3
_geom_angle
_geom_angle_site_symmetry_1
_geom_angle_site_symmetry_3
O1 Zn1 N1 115.62(5) . .
O1 Zn1 N2 126.16(6) . .
N1 Zn1 N2 98.33(6) . .
O1 Zn1 O1 83.05(5) . 2_666
N1 Zn1 O1 116.64(5) . 2_666
N2 Zn1 O1 118.49(5) . 2_666
O1 Zn1 Zn1 41.95(4) . 2_666
N1 Zn1 Zn1 126.04(4) . 2_666
N2 Zn1 Zn1 135.40(4) . 2_666
O1 Zn1 Zn1 41.10(3) 2_666 2_666
C1 N1 C15 118.68(13) . .
C1 N1 Zn1 119.90(11) . .
C15 N1 Zn1 121.41(10) . .
C3 N2 C6 117.61(13) . .
C3 N2 Zn1 119.12(11) . .
C6 N2 Zn1 122.90(10) . .
C24 O1 Zn1 128.09(11) . .
C24 O1 Zn1 126.30(11) . 2_666
Zn1 O1 Zn1 96.95(5) . 2_666
N1 C1 C2 124.28(14) . .
N1 C1 C4 119.38(14) . .
C2 C1 C4 116.32(14) . .
C3 C2 C1 129.24(15) . .
N2 C3 C2 124.97(14) . .
N2 C3 C5 119.35(14) . .
C2 C3 C5 115.66(14) . .
C11 C6 C7 120.24(16) . .
C11 C6 N2 118.47(15) . .
C7 C6 N2 121.28(16) . .
C8 C7 C6 117.9(2) . .
C8 C7 C12 119.54(19) . .
C6 C7 C12 122.57(17) . .
C9 C8 C7 122.7(2) . .
C8 C9 C10 118.16(18) . .
C8 C9 C13 121.1(3) . .
C10 C9 C13 120.7(3) . .
C9 C10 C11 121.7(2) . .
C6 C11 C10 119.23(18) . .
C6 C11 C14 120.98(17) . .
C10 C11 C14 119.8(2) . .
C20 C15 C16 121.07(16) . .
C20 C15 N1 119.36(15) . .
C16 C15 N1 119.55(15) . .
C17 C16 C15 118.49(18) . .
C17 C16 C21 120.62(18) . .
C15 C16 C21 120.89(17) . .
C18 C17 C16 121.81(19) . .
C19 C18 C17 118.36(18) . .
C19 C18 C22 120.6(2) . .
C17 C18 C22 121.1(2) . .
C18 C19 C20 121.97(19) . .
C15 C20 C19 118.28(18) . .
C15 C20 C23 120.93(16) . .
C19 C20 C23 120.78(18) . .
O1 C24 C25 111.99(18) . .

loop_
_geom_bond_atom_site_label_1
_geom_bond_atom_site_label_2
_geom_bond_distance
_geom_bond_site_symmetry_2
Zn1 O1 1.9599(12) .
Zn1 N1 1.9766(13) .
Zn1 N2 1.9833(13) .
Zn1 O1 1.9929(12) 2_666
Zn1 Zn1 2.9594(4) 2_666
N1 C1 1.326(2) .
N1 C15 1.435(2) .
N2 C3 1.336(2) .
N2 C6 1.440(2) .
O1 C24 1.420(2) .
O1 Zn1 1.9929(12) 2_666
C1 C2 1.411(2) .
C1 C4 1.516(2) .
C2 C3 1.405(2) .
C3 C5 1.520(2) .
C6 C11 1.399(3) .
C6 C7 1.406(2) .
C7 C8 1.404(3) .
C7 C12 1.498(3) .
C8 C9 1.379(4) .
C9 C10 1.383(4) .
C9 C13 1.518(3) .
C10 C11 1.399(3) .
C11 C14 1.505(3) .
C15 C20 1.399(2) .
C15 C16 1.405(2) .
C16 C17 1.396(3) .
C16 C21 1.509(3) .
C17 C18 1.391(4) .
C18 C19 1.390(3) .
C18 C22 1.509(3) .
C19 C20 1.401(2) .
C20 C23 1.500(3) .
C24 C25 1.508(3) .
